data_2106310
loop_
_publ_author_name
'Figgis, B.N.'
'Reynolds, P.A.'
'Williams, G.A.'

_publ_section_title
;
 The low-symmetry structure of potassium hexacyanochromate (III) at 4.2K
;
_journal_name_full 'Acta Crystallographica B (24,1968-38,1982)'
_journal_page_first 504
_journal_page_last 508
_journal_volume 37
_journal_year 1981
_chemical_formula_sum 'C6 Cr K3 N6'
_chemical_name_systematic 'K3 (Cr (C N)6)'
_space_group_IT_number 2
_symmetry_space_group_name_Hall '-P 1'
_symmetry_space_group_name_H-M 'P -1'
_cell_angle_alpha 90
_cell_angle_beta 90
_cell_angle_gamma 90
_cell_formula_units_Z 4
_cell_length_a 8.45
_cell_length_b 10.576
_cell_length_c 13.557
_cell_volume 1211.551
_citation_journal_id_ASTM ACBCAR
_cod_data_source_file Figgis_ACBCAR_1981_1330.cif
_cod_data_source_block C6Cr1K3N6
_cod_original_formula_sum 'C6 Cr1 K3 N6'
_cod_database_code 2106310

loop_
_symmetry_equiv_pos_as_xyz
x,y,z
-x,-y,-z

loop_
_atom_site_label
_atom_site_type_symbol
_atom_site_fract_x
_atom_site_fract_y
_atom_site_fract_z
_atom_site_occupancy
_atom_site_U_iso_or_equiv
N8 N-3 0.1004 0.5643 0.8971 1 0.0
C5 C+2 0.2955 0.0777 0.1463 1 0.0
N5 N-3 0.3997 0.1179 0.0953 1 0.0
N9 N-3 0.6431 0.5588 0.9042 1 0.0
C10 C+2 0.3727 0.307 0.8092 1 0.0
Cr2 Cr+3 0.3728 0.4806 0.744 1 0.0
C11 C+2 0.2028 0.4187 0.6466 1 0.0
C2 C+2 0.2979 -0.041 0.3412 1 0.0
Cr1 Cr+3 0.1205 0.015 0.2424 1 0.0
C8 C+2 0.2012 0.5349 0.8413 1 0.0
N4 N-3 0.1315 0.2864 0.3539 1 0.0
K5 K+1 0.1244 0.29 0.9991 1 0.0
C6 C+2 -0.0477 0.0793 0.1452 1 0.0
K4 K+1 -0.1247 0.4805 0.7397 1 0.0
N10 N-3 0.3754 0.2122 0.8533 1 0.0
K1 K+1 0.6294 0.0188 0.2377 1 0.0
K2 K+1 0.3769 -0.7873 0.498 1 0.0
N2 N-3 0.3991 -0.0686 0.3937 1 0.0
C7 C+2 0.3784 0.6607 0.683 1 0.0
C3 C+2 -0.049 -0.0365 0.3448 1 0.0
C1 C+2 0.1206 -0.1613 0.1791 1 0.0
K6 K+1 -0.3757 0.2687 -0.0035 1 0.0
N12 N-3 0.6441 0.3829 0.5908 1 0.0
C9 C+2 0.5478 0.533 0.845 1 0.0
N1 N-3 0.1232 -0.2622 0.1459 1 0.0
N3 N-3 -0.1448 -0.0615 0.4028 1 0.0
N7 N-3 0.3801 0.7605 0.6461 1 0.0
N11 N-3 0.105 0.3769 0.5993 1 0.0
C12 C+2 0.5488 0.4215 0.6449 1 0.0
K3 K+1 0.8743 -0.7736 0.4981 1 0.0
N6 N-3 -0.1462 0.1195 0.0952 1 0.0
C4 C+2 0.1247 0.1928 0.3111 1 0.0
